data_7114834
loop_
_publ_author_name
'Chen-jie, Fang'
'Chun-ying, Duan'
'Dong, Guo'
'Cheng, He'
'Qing-jin, Meng'
'Zhe-ming, Wang'
'Chun-hua, Yan'

_publ_section_title
;
 Self-assembly of a chloro-bridged helical coordination polymer achieved
 from a ferrocenyl-containing double-helicate
;
_journal_issue 24
_journal_name_full 'Chemical Communications'
_journal_page_first 2540
_journal_paper_doi 10.1039/b108206j
_journal_year 2001
_chemical_formula_sum 'C48 H50 B3 Cl Cu2 F12 Fe2 N12 O'
_chemical_formula_weight 1345.66
_chemical_name_systematic
; 
? 
;
_space_group_IT_number 14
_symmetry_cell_setting monoclinic
_symmetry_space_group_name_Hall '-P 2ybc'
_symmetry_space_group_name_H-M 'P 1 21/c 1'
_atom_sites_solution_hydrogens geom
_atom_sites_solution_primary direct
_atom_sites_solution_secondary difmap
_audit_creation_method SHELXL-97
_cell_angle_alpha 90.00
_cell_angle_beta 115.80(3)
_cell_angle_gamma 90.00
_cell_formula_units_Z 8
_cell_length_a 23.443(5)
_cell_length_b 24.577(5)
_cell_length_c 21.329(4)
_cell_measurement_temperature 293(2)
_cell_volume 11064(5)
_computing_cell_refinement 'HKL Scalepack (Otwinowski & Minor, 1997)'
_computing_data_collection 'KappaCCD (Nonius B. V., 1998)'
_computing_data_reduction 'HKL Denzo (Otwinowski & Minor, 1997) & maXus (Mackay et al., 1998)'
_computing_molecular_graphics 'Bruker SHELXTL V5.1 (Sheldrick, 1998)'
_computing_publication_material 'SHELXL-97 (Sheldrick, 1997)'
_computing_structure_refinement 'SHELXL-97 (Sheldrick, 1997)'
_computing_structure_solution 'SHELXS-97 (Sheldrick, 1997)'
_diffrn_ambient_temperature 293(2)
_diffrn_detector_area_resol_mean 0.76
_diffrn_measured_fraction_theta_full 0.982
_diffrn_measured_fraction_theta_max 0.982
_diffrn_measurement_device_type 'NONIUS KappaCCD'
_diffrn_measurement_method CCD
_diffrn_radiation_monochromator graphite
_diffrn_radiation_source 'fine-focus sealed tube'
_diffrn_radiation_type MoK\a
_diffrn_radiation_wavelength 0.71073
_diffrn_reflns_av_R_equivalents 0.1052
_diffrn_reflns_av_sigmaI/netI 0.1392
_diffrn_reflns_limit_h_max 22
_diffrn_reflns_limit_h_min -25
_diffrn_reflns_limit_k_max 26
_diffrn_reflns_limit_k_min -26
_diffrn_reflns_limit_l_max 22
_diffrn_reflns_limit_l_min 0
_diffrn_reflns_number 26609
_diffrn_reflns_theta_full 22.50
_diffrn_reflns_theta_max 22.50
_diffrn_reflns_theta_min 3.43
_exptl_absorpt_coefficient_mu 1.410
_exptl_absorpt_correction_T_max 0.8752
_exptl_absorpt_correction_T_min 0.5695
_exptl_absorpt_correction_type empirical
_exptl_absorpt_process_details '(Blessing, 1995, 1997)'
_exptl_crystal_colour dark-red
_exptl_crystal_density_diffrn 1.616
_exptl_crystal_density_method 'not measured'
_exptl_crystal_description prism
_exptl_crystal_F_000 5440
_exptl_crystal_size_max 0.40
_exptl_crystal_size_mid 0.30
_exptl_crystal_size_min 0.30
_refine_diff_density_max 0.631
_refine_diff_density_min -0.631
_refine_diff_density_rms 0.098
_refine_ls_extinction_method none
_refine_ls_goodness_of_fit_ref 1.014
_refine_ls_hydrogen_treatment mixed
_refine_ls_matrix_type fullcycle
_refine_ls_number_parameters 1572
_refine_ls_number_reflns 14212
_refine_ls_number_restraints 384
_refine_ls_restrained_S_all 1.016
_refine_ls_R_factor_all 0.1516
_refine_ls_R_factor_gt 0.0704
_refine_ls_shift/su_max 0.001
_refine_ls_shift/su_mean 0.000
_refine_ls_structure_factor_coef Fsqd
_refine_ls_weighting_details 'calc w=1/[\s^2^(Fo^2^)+(0.0663P)^2^+40.7943P] where P=(Fo^2^+2Fc^2^)/3'
_refine_ls_weighting_scheme calc
_refine_ls_wR_factor_gt 0.1420
_refine_ls_wR_factor_ref 0.1807
_reflns_number_gt 7597
_reflns_number_total 14212
_reflns_threshold_expression >2sigma(I)
_cod_data_source_file b108206j.txt
_cod_data_source_block global
_cod_original_cell_volume 11064(4)
_cod_original_sg_symbol_H-M P2(1)/c
_cod_database_code 7114834

loop_
_symmetry_equiv_pos_as_xyz
'x, y, z'
'-x, y+1/2, -z+1/2'
'-x, -y, -z'
'x, -y-1/2, z-1/2'

loop_
_atom_site_label
_atom_site_type_symbol
_atom_site_fract_x
_atom_site_fract_y
_atom_site_fract_z
_atom_site_U_iso_or_equiv
_atom_site_adp_type
_atom_site_occupancy
_atom_site_symmetry_multiplicity
_atom_site_calc_flag
_atom_site_refinement_flags
_atom_site_disorder_assembly
_atom_site_disorder_group
Cu3 Cu 0.52590(6) 0.89672(5) 0.25267(6) 0.0418(3) Uani 1 1 d . . .
Cu4 Cu 0.51326(6) 0.56205(5) 0.20702(6) 0.0455(3) Uani 1 1 d . . .
Fe3 Fe 0.40381(7) 0.72033(5) 0.27485(7) 0.0407(4) Uani 1 1 d . . .
Fe4 Fe 0.63804(6) 0.73366(5) 0.19205(7) 0.0372(4) Uani 1 1 d . . .
Cl2 Cl 0.47309(13) 0.47002(10) 0.17091(13) 0.0525(7) Uani 1 1 d . . .
N13 N 0.5150(4) 0.5672(3) 0.1173(4) 0.043(2) Uani 1 1 d . . .
N14 N 0.4133(4) 0.5985(3) 0.0803(4) 0.053(2) Uani 1 1 d . . .
H14B H 0.3752 0.6017 0.0483 0.064 Uiso 1 1 calc R . .
N15 N 0.4282(4) 0.6084(3) 0.1504(4) 0.044(2) Uani 1 1 d . . .
N16 N 0.5371(4) 0.8376(3) 0.3342(4) 0.044(2) Uani 1 1 d . . .
N17 N 0.5993(4) 0.8463(3) 0.3864(4) 0.046(2) Uani 1 1 d . . .
H17A H 0.6109 0.8352 0.4284 0.055 Uiso 1 1 calc R . .
N18 N 0.6168(4) 0.8977(3) 0.3050(4) 0.040(2) Uani 1 1 d . . .
N19 N 0.5133(4) 0.5472(3) 0.2956(4) 0.041(2) Uani 1 1 d . . .
N20 N 0.6173(4) 0.5731(3) 0.3404(4) 0.048(2) Uani 1 1 d . . .
H20A H 0.6560 0.5711 0.3713 0.057 Uiso 1 1 calc R . .
N21 N 0.5995(4) 0.5961(3) 0.2746(4) 0.040(2) Uani 1 1 d . . .
N22 N 0.5218(4) 0.8634(3) 0.1606(4) 0.039(2) Uani 1 1 d . . .
N23 N 0.4655(4) 0.8825(3) 0.1077(4) 0.049(2) Uani 1 1 d . . .
H23B H 0.4600 0.8833 0.0651 0.059 Uiso 1 1 calc R . .
N24 N 0.4369(4) 0.9076(3) 0.1934(4) 0.041(2) Uani 1 1 d . . .
C49 C 0.5635(6) 0.5528(4) 0.1033(6) 0.053(3) Uani 1 1 d . . .
H49A H 0.6011 0.5416 0.1399 0.064 Uiso 1 1 calc R . .
C50 C 0.5602(7) 0.5537(4) 0.0371(7) 0.065(3) Uani 1 1 d . . .
H50A H 0.5946 0.5438 0.0288 0.078 Uiso 1 1 calc R . .
C51 C 0.5037(7) 0.5700(5) -0.0162(7) 0.070(4) Uani 1 1 d . . .
H51A H 0.5005 0.5713 -0.0612 0.084 Uiso 1 1 calc R . .
C52 C 0.4521(7) 0.5845(4) -0.0059(6) 0.066(3) Uani 1 1 d . . .
H52A H 0.4136 0.5941 -0.0424 0.079 Uiso 1 1 calc R . .
C53 C 0.4616(6) 0.5836(4) 0.0652(6) 0.047(3) Uani 1 1 d . . .
C54 C 0.3844(5) 0.6294(4) 0.1655(5) 0.043(3) Uani 1 1 d . . .
C55 C 0.3175(5) 0.6373(5) 0.1123(6) 0.070(4) Uani 1 1 d . . .
H55A H 0.3132 0.6252 0.0677 0.106 Uiso 1 1 calc R . .
H55B H 0.3067 0.6752 0.1097 0.106 Uiso 1 1 calc R . .
H55C H 0.2895 0.6167 0.1254 0.106 Uiso 1 1 calc R . .
C56 C 0.4053(5) 0.6442(4) 0.2379(5) 0.042(3) Uani 1 1 d . . .
C57 C 0.4670(5) 0.6604(4) 0.2860(5) 0.040(3) Uani 1 1 d . . .
H57A H 0.5041 0.6636 0.2764 0.048 Uiso 1 1 calc R . .
C58 C 0.4658(6) 0.6700(4) 0.3505(5) 0.053(3) Uani 1 1 d . . .
H58A H 0.5020 0.6820 0.3930 0.063 Uiso 1 1 calc R . .
C59 C 0.4045(6) 0.6611(4) 0.3437(6) 0.057(3) Uani 1 1 d . . .
H59A H 0.3905 0.6657 0.3805 0.069 Uiso 1 1 calc R . .
C60 C 0.3663(5) 0.6456(4) 0.2747(6) 0.051(3) Uani 1 1 d . . .
H60A H 0.3210 0.6368 0.2550 0.061 Uiso 1 1 calc R . .
C61 C 0.3794(5) 0.7916(4) 0.3040(6) 0.048(3) Uani 1 1 d . . .
H61A H 0.3743 0.7972 0.3468 0.058 Uiso 1 1 calc R . .
C62 C 0.3307(5) 0.7757(4) 0.2394(6) 0.058(3) Uani 1 1 d . . .
H62A H 0.2864 0.7686 0.2291 0.070 Uiso 1 1 calc R . .
C63 C 0.3584(5) 0.7715(4) 0.1923(6) 0.054(3) Uani 1 1 d . . .
H63A H 0.3363 0.7604 0.1434 0.065 Uiso 1 1 calc R . .
C64 C 0.4225(5) 0.7844(4) 0.2272(5) 0.043(3) Uani 1 1 d . . .
H64A H 0.4528 0.7847 0.2068 0.052 Uiso 1 1 calc R . .
C65 C 0.4364(5) 0.7987(4) 0.2980(5) 0.038(2) Uani 1 1 d . . .
C66 C 0.4983(5) 0.8122(4) 0.3519(5) 0.043(3) Uani 1 1 d . . .
C67 C 0.5151(5) 0.7974(4) 0.4274(5) 0.050(3) Uani 1 1 d . . .
H67A H 0.5575 0.8091 0.4567 0.075 Uiso 1 1 calc R . .
H67B H 0.5121 0.7587 0.4313 0.075 Uiso 1 1 calc R . .
H67C H 0.4861 0.8151 0.4416 0.075 Uiso 1 1 calc R . .
C68 C 0.6405(5) 0.8731(4) 0.3672(6) 0.047(3) Uani 1 1 d . . .
C69 C 0.7059(6) 0.8735(5) 0.4146(6) 0.067(3) Uani 1 1 d . . .
H69A H 0.7208 0.8557 0.4573 0.080 Uiso 1 1 calc R . .
C70 C 0.7461(6) 0.9014(6) 0.3946(7) 0.081(4) Uani 1 1 d . . .
H70A H 0.7891 0.9032 0.4243 0.097 Uiso 1 1 calc R . .
C71 C 0.7225(5) 0.9271(5) 0.3298(6) 0.063(3) Uani 1 1 d . . .
H71A H 0.7493 0.9460 0.3156 0.075 Uiso 1 1 calc R . .
C72 C 0.6590(5) 0.9236(4) 0.2877(5) 0.049(3) Uani 1 1 d . . .
H72A H 0.6436 0.9402 0.2442 0.059 Uiso 1 1 calc R . .
C73 C 0.4637(5) 0.5275(4) 0.3062(6) 0.054(3) Uani 1 1 d . . .
H73A H 0.4252 0.5221 0.2676 0.064 Uiso 1 1 calc R . .
C74 C 0.4677(6) 0.5152(5) 0.3710(7) 0.067(3) Uani 1 1 d . . .
H74A H 0.4326 0.5027 0.3764 0.080 Uiso 1 1 calc R . .
C75 C 0.5255(7) 0.5221(5) 0.4275(7) 0.084(4) Uani 1 1 d . . .
H75A H 0.5298 0.5137 0.4718 0.100 Uiso 1 1 calc R . .
C76 C 0.5773(6) 0.5413(5) 0.4195(6) 0.070(4) Uani 1 1 d . . .
H76A H 0.6166 0.5456 0.4574 0.083 Uiso 1 1 calc R . .
C77 C 0.5676(5) 0.5542(4) 0.3505(5) 0.044(3) Uani 1 1 d . . .
C78 C 0.6436(5) 0.6206(4) 0.2652(5) 0.038(3) Uani 1 1 d . . .
C79 C 0.7117(5) 0.6220(4) 0.3186(5) 0.054(3) Uani 1 1 d . . .
H79A H 0.7166 0.6002 0.3580 0.081 Uiso 1 1 calc R . .
H79B H 0.7238 0.6588 0.3333 0.081 Uiso 1 1 calc R . .
H79C H 0.7382 0.6077 0.2986 0.081 Uiso 1 1 calc R . .
C80 C 0.6260(4) 0.6521(4) 0.1994(5) 0.035(2) Uani 1 1 d . . .
C81 C 0.5672(4) 0.6785(4) 0.1613(5) 0.040(3) Uani 1 1 d . . .
H81A H 0.5314 0.6789 0.1734 0.048 Uiso 1 1 calc R . .
C82 C 0.5680(5) 0.7021(4) 0.1021(5) 0.043(3) Uani 1 1 d . . .
H82A H 0.5334 0.7225 0.0659 0.052 Uiso 1 1 calc R . .
C83 C 0.6288(5) 0.6921(4) 0.1048(5) 0.049(3) Uani 1 1 d . . .
H83A H 0.6434 0.7048 0.0707 0.059 Uiso 1 1 calc R . .
C84 C 0.6648(5) 0.6624(4) 0.1651(5) 0.041(3) Uani 1 1 d . . .
H84A H 0.7084 0.6497 0.1799 0.050 Uiso 1 1 calc R . .
C85 C 0.6219(5) 0.7872(4) 0.2544(5) 0.043(3) Uani 1 1 d . . .
H85A H 0.5877 0.7845 0.2690 0.051 Uiso 1 1 calc R . .
C86 C 0.6830(5) 0.7658(4) 0.2908(5) 0.047(3) Uani 1 1 d . . .
H86A H 0.6989 0.7454 0.3346 0.056 Uiso 1 1 calc R . .
C87 C 0.7167(5) 0.7785(4) 0.2530(6) 0.056(3) Uani 1 1 d . . .
H87A H 0.7608 0.7682 0.2656 0.067 Uiso 1 1 calc R . .
C88 C 0.6767(5) 0.8080(4) 0.1927(6) 0.050(3) Uani 1 1 d . . .
H88A H 0.6885 0.8221 0.1569 0.060 Uiso 1 1 calc R . .
C89 C 0.6174(4) 0.8141(4) 0.1938(5) 0.034(2) Uani 1 1 d . . .
C90 C 0.5626(5) 0.8416(4) 0.1417(5) 0.043(3) Uani 1 1 d . . .
C91 C 0.5529(5) 0.8433(4) 0.0672(5) 0.054(3) Uani 1 1 d . . .
H91A H 0.5145 0.8626 0.0395 0.082 Uiso 1 1 calc R . .
H91B H 0.5499 0.8069 0.0498 0.082 Uiso 1 1 calc R . .
H91C H 0.5881 0.8615 0.0647 0.082 Uiso 1 1 calc R . .
C92 C 0.4194(5) 0.8998(4) 0.1259(6) 0.050(3) Uani 1 1 d . . .
C93 C 0.3576(5) 0.9100(5) 0.0743(6) 0.064(3) Uani 1 1 d . . .
H93A H 0.3471 0.9049 0.0274 0.077 Uiso 1 1 calc R . .
C94 C 0.3142(6) 0.9273(5) 0.0954(8) 0.078(4) Uani 1 1 d . . .
H94A H 0.2729 0.9346 0.0629 0.094 Uiso 1 1 calc R . .
C95 C 0.3314(6) 0.9340(5) 0.1654(7) 0.069(4) Uani 1 1 d . . .
H95A H 0.3016 0.9452 0.1806 0.083 Uiso 1 1 calc R . .
C96 C 0.3919(5) 0.9243(4) 0.2120(6) 0.053(3) Uani 1 1 d . . .
H96A H 0.4028 0.9293 0.2590 0.063 Uiso 1 1 calc R . .
B1 B -0.0202(5) 0.7134(4) 0.4144(5) 0.070(4) Uani 1 1 d DU . .
F1 F -0.0026(4) 0.6982(3) 0.3642(3) 0.098(2) Uani 1 1 d DU . .
F2 F -0.0211(5) 0.6697(3) 0.4538(4) 0.125(3) Uani 1 1 d DU . .
F3 F 0.0185(3) 0.7521(3) 0.4577(3) 0.093(2) Uani 1 1 d DU . .
F4 F -0.0805(4) 0.7339(4) 0.3843(4) 0.119(3) Uani 1 1 d DU . .
B2 B 0.6679(5) 0.7872(5) -0.0428(6) 0.105(5) Uani 1 1 d DU . .
F5 F 0.6191(4) 0.7899(4) -0.1090(5) 0.147(4) Uani 1 1 d DU A .
F6 F 0.6735(4) 0.7347(3) -0.0173(4) 0.086(3) Uani 0.864(11) 1 d PDU A 1
F7 F 0.7242(4) 0.7996(5) -0.0446(5) 0.112(4) Uani 0.864(11) 1 d PDU A 1
F8 F 0.6593(7) 0.8179(5) 0.0056(7) 0.176(5) Uani 0.864(11) 1 d PDU A 1
F6' F 0.6445(17) 0.770(2) 0.0021(14) 0.131(11) Uani 0.136(11) 1 d PDU A 2
F7' F 0.693(2) 0.8390(10) -0.026(2) 0.130(10) Uani 0.136(11) 1 d PDU A 2
F8' F 0.7127(16) 0.7520(19) -0.0448(18) 0.106(14) Uani 0.136(11) 1 d PDU A 2
B3 B 0.2699(6) 0.9831(5) 0.3045(7) 0.105(5) Uani 1 1 d DU . .
F9 F 0.3189(4) 0.9492(4) 0.3137(5) 0.150(4) Uani 1 1 d DU B .
F10 F 0.2292(8) 0.9871(6) 0.2349(7) 0.152(6) Uani 0.707(13) 1 d PDU B 1
F11 F 0.2870(6) 1.0345(5) 0.3294(11) 0.135(6) Uani 0.707(13) 1 d PDU B 1
F12 F 0.2395(8) 0.9539(6) 0.3347(9) 0.142(6) Uani 0.707(13) 1 d PDU B 1
F10' F 0.2840(16) 0.9976(16) 0.3724(10) 0.123(10) Uani 0.293(13) 1 d PDU B 2
F11' F 0.2056(8) 0.9754(14) 0.275(2) 0.125(10) Uani 0.293(13) 1 d PDU B 2
F12' F 0.2911(18) 1.0198(15) 0.271(2) 0.151(12) Uani 0.293(13) 1 d PDU B 2
O1W O 0.7314(5) 0.9197(4) -0.0195(5) 0.080(5) Uiso 0.756(16) 1 d P C 2
O1W' O 0.8860(18) 0.9564(15) 0.425(2) 0.105(17) Uiso 0.244(16) 1 d P C 2
Cu1 Cu 0.02198(6) 0.50686(5) 0.30970(6) 0.0455(3) Uani 1 1 d . . .
Cu2 Cu 0.02204(6) 0.83637(5) 0.21365(6) 0.0459(3) Uani 1 1 d . . .
Fe1 Fe 0.16943(6) 0.67539(5) 0.34775(7) 0.0401(4) Uani 1 1 d . . .
Fe2 Fe -0.12913(7) 0.66535(6) 0.15859(7) 0.0423(4) Uani 1 1 d . . .
Cl1 Cl 0.00222(14) 0.92060(10) 0.15029(14) 0.0557(8) Uani 1 1 d . . .
N1 N -0.0283(4) 0.4851(3) 0.2148(4) 0.042(2) Uani 1 1 d . . .
N2 N 0.0594(4) 0.5077(3) 0.2000(4) 0.054(2) Uani 1 1 d . . .
H2B H 0.0835 0.5044 0.1792 0.065 Uiso 1 1 calc R . .
N3 N 0.0799(4) 0.5332(3) 0.2645(4) 0.041(2) Uani 1 1 d . . .
N4 N 0.0612(4) 0.8098(3) 0.3175(4) 0.042(2) Uani 1 1 d . . .
N5 N 0.0275(4) 0.8339(3) 0.3489(4) 0.053(2) Uani 1 1 d . . .
H5A H 0.0434 0.8393 0.3931 0.064 Uiso 1 1 calc R . .
N6 N -0.0465(4) 0.8525(3) 0.2382(5) 0.050(2) Uani 1 1 d . . .
N7 N 0.0706(4) 0.5202(3) 0.4091(4) 0.049(2) Uani 1 1 d . . .
N8 N -0.0203(4) 0.5636(3) 0.3977(4) 0.048(2) Uani 1 1 d . . .
H8A H -0.0463 0.5734 0.4142 0.057 Uiso 1 1 calc R . .
N9 N -0.0373(4) 0.5650(3) 0.3265(4) 0.038(2) Uani 1 1 d . . .
N10 N -0.0141(4) 0.7749(3) 0.1307(4) 0.047(2) Uani 1 1 d . . .
N11 N 0.0251(4) 0.7785(3) 0.0986(4) 0.054(2) Uani 1 1 d . . .
H11B H 0.0137 0.7648 0.0577 0.065 Uiso 1 1 calc R . .
N12 N 0.0933(4) 0.8292(3) 0.1909(5) 0.044(2) Uani 1 1 d . . .
C1 C -0.0875(6) 0.4676(4) 0.1893(5) 0.052(3) Uani 1 1 d . . .
H1A H -0.1065 0.4649 0.2194 0.063 Uiso 1 1 calc R . .
C2 C -0.1226(6) 0.4532(4) 0.1208(6) 0.061(3) Uani 1 1 d . . .
H2A H -0.1646 0.4423 0.1043 0.073 Uiso 1 1 calc R . .
C3 C -0.0928(6) 0.4559(5) 0.0779(6) 0.071(4) Uani 1 1 d . . .
H3A H -0.1144 0.4448 0.0318 0.085 Uiso 1 1 calc R . .
C4 C -0.0318(5) 0.4744(4) 0.1018(6) 0.055(3) Uani 1 1 d . . .
H4A H -0.0121 0.4773 0.0724 0.066 Uiso 1 1 calc R . .
C5 C -0.0003(6) 0.4887(4) 0.1724(6) 0.050(3) Uani 1 1 d . . .
C6 C 0.1336(5) 0.5580(4) 0.2868(5) 0.042(3) Uani 1 1 d . . .
C7 C 0.1778(5) 0.5542(4) 0.2516(6) 0.059(3) Uani 1 1 d . . .
H7A H 0.1598 0.5300 0.2125 0.088 Uiso 1 1 calc R . .
H7B H 0.2182 0.5404 0.2843 0.088 Uiso 1 1 calc R . .
H7C H 0.1831 0.5896 0.2361 0.088 Uiso 1 1 calc R . .
C8 C 0.1526(5) 0.5936(4) 0.3477(5) 0.038(2) Uani 1 1 d . . .
C9 C 0.1098(5) 0.6241(4) 0.3659(5) 0.043(3) Uani 1 1 d . . .
H9A H 0.0635 0.6238 0.3408 0.052 Uiso 1 1 calc R . .
C10 C 0.1464(5) 0.6544(4) 0.4270(5) 0.046(3) Uani 1 1 d . . .
H10A H 0.1301 0.6789 0.4517 0.056 Uiso 1 1 calc R . .
C11 C 0.2100(5) 0.6436(4) 0.4448(5) 0.052(3) Uani 1 1 d . . .
H11A H 0.2458 0.6598 0.4845 0.062 Uiso 1 1 calc R . .
C12 C 0.2155(5) 0.6068(4) 0.3971(5) 0.051(3) Uani 1 1 d . . .
H12A H 0.2549 0.5924 0.3982 0.062 Uiso 1 1 calc R . .
C13 C 0.1174(5) 0.7232(4) 0.2646(5) 0.047(3) Uani 1 1 d . . .
H13A H 0.0716 0.7204 0.2357 0.056 Uiso 1 1 calc R . .
C14 C 0.1644(6) 0.6965(4) 0.2524(6) 0.057(3) Uani 1 1 d . . .
H14A H 0.1573 0.6716 0.2139 0.068 Uiso 1 1 calc R . .
C15 C 0.2238(6) 0.7109(5) 0.3063(7) 0.065(3) Uani 1 1 d . . .
H15A H 0.2651 0.6979 0.3115 0.078 Uiso 1 1 calc R . .
C16 C 0.2134(5) 0.7471(4) 0.3513(6) 0.051(3) Uani 1 1 d . . .
H16A H 0.2464 0.7636 0.3932 0.061 Uiso 1 1 calc R . .
C17 C 0.1476(4) 0.7557(4) 0.3262(5) 0.037(2) Uani 1 1 d . . .
C18 C 0.1162(5) 0.7896(4) 0.3585(5) 0.045(3) Uani 1 1 d . . .
C19 C 0.1477(5) 0.7984(4) 0.4355(5) 0.062(3) Uani 1 1 d . . .
H19A H 0.1217 0.8215 0.4486 0.094 Uiso 1 1 calc R . .
H19B H 0.1882 0.8154 0.4484 0.094 Uiso 1 1 calc R . .
H19C H 0.1536 0.7640 0.4588 0.094 Uiso 1 1 calc R . .
C20 C -0.0330(6) 0.8487(4) 0.3049(7) 0.050(3) Uani 1 1 d . . .
C21 C -0.0779(7) 0.8609(5) 0.3301(7) 0.073(4) Uani 1 1 d . . .
H21A H -0.0676 0.8581 0.3773 0.087 Uiso 1 1 calc R . .
C22 C -0.1363(7) 0.8766(5) 0.2841(9) 0.087(4) Uani 1 1 d . . .
H22A H -0.1663 0.8855 0.2999 0.104 Uiso 1 1 calc R . .
C23 C -0.1521(6) 0.8798(5) 0.2145(9) 0.078(4) Uani 1 1 d . . .
H23A H -0.1929 0.8895 0.1827 0.094 Uiso 1 1 calc R . .
C24 C -0.1063(6) 0.8682(4) 0.1928(7) 0.067(3) Uani 1 1 d . . .
H24A H -0.1163 0.8711 0.1457 0.080 Uiso 1 1 calc R . .
C25 C 0.1287(6) 0.4996(4) 0.4505(6) 0.057(3) Uani 1 1 d . . .
H25A H 0.1514 0.4827 0.4294 0.069 Uiso 1 1 calc R . .
C26 C 0.1560(6) 0.5023(5) 0.5228(6) 0.065(3) Uani 1 1 d . . .
H26A H 0.1951 0.4866 0.5501 0.077 Uiso 1 1 calc R . .
C27 C 0.1218(7) 0.5297(5) 0.5519(7) 0.072(4) Uani 1 1 d . . .
H27A H 0.1391 0.5335 0.6001 0.087 Uiso 1 1 calc R . .
C28 C 0.0637(6) 0.5513(4) 0.5122(6) 0.060(3) Uani 1 1 d . . .
H28A H 0.0408 0.5690 0.5324 0.072 Uiso 1 1 calc R . .
C29 C 0.0396(5) 0.5459(4) 0.4402(5) 0.044(3) Uani 1 1 d . . .
C30 C -0.0925(5) 0.5862(4) 0.2865(5) 0.042(3) Uani 1 1 d . . .
C31 C -0.1403(5) 0.6008(4) 0.3117(5) 0.058(3) Uani 1 1 d . . .
H31A H -0.1237 0.5933 0.3606 0.088 Uiso 1 1 calc R . .
H31B H -0.1781 0.5798 0.2870 0.088 Uiso 1 1 calc R . .
H31C H -0.1502 0.6389 0.3037 0.088 Uiso 1 1 calc R . .
C32 C -0.1059(5) 0.5938(4) 0.2134(5) 0.040(3) Uani 1 1 d . . .
C33 C -0.1679(5) 0.5908(4) 0.1557(5) 0.048(3) Uani 1 1 d . . .
H33A H -0.2079 0.5832 0.1582 0.058 Uiso 1 1 calc R . .
C34 C -0.1598(6) 0.5989(4) 0.0948(6) 0.062(3) Uani 1 1 d . . .
H34A H -0.1938 0.5990 0.0472 0.075 Uiso 1 1 calc R . .
C35 C -0.0951(6) 0.6082(4) 0.1132(6) 0.063(3) Uani 1 1 d . . .
H35A H -0.0766 0.6156 0.0809 0.075 Uiso 1 1 calc R . .
C36 C -0.0613(5) 0.6061(4) 0.1876(5) 0.048(3) Uani 1 1 d . . .
H36A H -0.0156 0.6112 0.2152 0.058 Uiso 1 1 calc R . .
C37 C -0.1734(5) 0.7331(4) 0.1032(6) 0.051(3) Uani 1 1 d . . .
H37A H -0.2017 0.7348 0.0533 0.062 Uiso 1 1 calc R . .
C38 C -0.1912(5) 0.7241(4) 0.1574(6) 0.054(3) Uani 1 1 d . . .
H38A H -0.2346 0.7176 0.1514 0.065 Uiso 1 1 calc R . .
C39 C -0.1375(5) 0.7254(4) 0.2209(5) 0.043(3) Uani 1 1 d . . .
H39A H -0.1369 0.7198 0.2667 0.051 Uiso 1 1 calc R . .
C40 C -0.0837(5) 0.7336(4) 0.2086(5) 0.046(3) Uani 1 1 d . . .
H40A H -0.0396 0.7365 0.2436 0.055 Uiso 1 1 calc R . .
C41 C -0.1068(5) 0.7394(4) 0.1348(5) 0.042(3) Uani 1 1 d . . .
C42 C -0.0671(5) 0.7496(4) 0.0973(5) 0.048(3) Uani 1 1 d . . .
C43 C -0.0894(5) 0.7295(5) 0.0231(5) 0.069(4) Uani 1 1 d . . .
H43A H -0.0588 0.7391 0.0064 0.104 Uiso 1 1 calc R . .
H43B H -0.1294 0.7460 -0.0060 0.104 Uiso 1 1 calc R . .
H43C H -0.0941 0.6907 0.0221 0.104 Uiso 1 1 calc R . .
C44 C 0.0825(5) 0.8038(4) 0.1316(6) 0.047(3) Uani 1 1 d . . .
C45 C 0.1275(6) 0.8029(5) 0.1043(6) 0.067(3) Uani 1 1 d . . .
H45A H 0.1192 0.7838 0.0635 0.080 Uiso 1 1 calc R . .
C46 C 0.1823(6) 0.8297(5) 0.1377(7) 0.067(4) Uani 1 1 d . . .
H46A H 0.2112 0.8310 0.1187 0.080 Uiso 1 1 calc R . .
C47 C 0.1960(5) 0.8552(5) 0.1998(7) 0.063(3) Uani 1 1 d . . .
H47A H 0.2348 0.8723 0.2248 0.076 Uiso 1 1 calc R . .
C48 C 0.1498(5) 0.8546(4) 0.2238(6) 0.057(3) Uani 1 1 d . . .
H48A H 0.1581 0.8728 0.2651 0.068 Uiso 1 1 calc R . .
B4 B 0.3818(5) 0.7566(4) 0.0151(5) 0.075(4) Uani 1 1 d DU . .
F13 F 0.4309(3) 0.7469(4) 0.0791(4) 0.117(3) Uani 1 1 d DU . .
F14 F 0.3901(4) 0.8061(3) -0.0091(4) 0.128(3) Uani 1 1 d DU . .
F15 F 0.3265(3) 0.7566(4) 0.0212(4) 0.110(3) Uani 1 1 d DU . .
F16 F 0.3791(4) 0.7178(3) -0.0317(4) 0.130(3) Uani 1 1 d DU . .
B5 B 0.0576(7) 0.8872(5) 0.5620(7) 0.126(6) Uani 1 1 d DU . .
F17 F 0.0481(4) 0.8645(5) 0.6148(5) 0.161(4) Uani 1 1 d DU D .
F18 F 0.0660(9) 0.9421(5) 0.5754(12) 0.095(6) Uani 0.595(18) 1 d PDU D 1
F19 F 0.1158(9) 0.8650(9) 0.5740(12) 0.171(8) Uani 0.595(18) 1 d PDU D 1
F20 F 0.0106(15) 0.8767(11) 0.4972(10) 0.193(11) Uani 0.595(18) 1 d PDU D 1
F18' F 0.0974(18) 0.9311(12) 0.581(2) 0.169(13) Uani 0.405(18) 1 d PDU D 2
F19' F 0.0696(18) 0.8604(11) 0.5132(16) 0.133(9) Uani 0.405(18) 1 d PDU D 2
F20' F -0.0050(9) 0.9017(15) 0.5193(11) 0.141(10) Uani 0.405(18) 1 d PDU D 2
B6 B 0.6869(5) 0.9782(5) 0.1185(6) 0.084(4) Uani 1 1 d DU . .
F21 F 0.7363(5) 0.9772(4) 0.1009(5) 0.148(4) Uani 1 1 d DU E .
F22 F 0.6925(12) 0.9954(13) 0.1820(10) 0.114(8) Uani 0.46(2) 1 d PDU E 1
F23 F 0.6560(15) 0.9308(9) 0.0900(18) 0.138(11) Uani 0.46(2) 1 d PDU E 1
F24 F 0.6549(11) 1.0201(8) 0.0742(12) 0.110(8) Uani 0.46(2) 1 d PDU E 1
F22' F 0.7184(10) 0.9559(10) 0.1836(8) 0.120(8) Uani 0.54(2) 1 d PDU E 2
F23' F 0.6724(10) 1.0313(6) 0.1243(18) 0.132(8) Uani 0.54(2) 1 d PDU E 2
F24' F 0.6299(7) 0.9532(9) 0.0829(14) 0.107(8) Uani 0.54(2) 1 d PDU E 2
O2W O 0.2954(6) 0.6213(5) -0.0546(7) 0.123(6) Uiso 0.796(19) 1 d P F 1
O2W' O 0.288(2) 0.5577(19) -0.025(2) 0.11(2) Uiso 0.204(19) 1 d P F 2

loop_
_atom_site_aniso_label
_atom_site_aniso_U_11
_atom_site_aniso_U_22
_atom_site_aniso_U_33
_atom_site_aniso_U_23
_atom_site_aniso_U_13
_atom_site_aniso_U_12
Cu3 0.0465(8) 0.0419(7) 0.0364(7) -0.0003(6) 0.0175(6) 0.0031(6)
Cu4 0.0560(9) 0.0457(8) 0.0417(8) 0.0008(6) 0.0278(7) -0.0032(7)
Fe3 0.0449(9) 0.0396(9) 0.0407(9) 0.0025(7) 0.0216(8) 0.0036(7)
Fe4 0.0419(9) 0.0334(8) 0.0382(9) -0.0031(7) 0.0192(7) -0.0014(7)
Cl2 0.077(2) 0.0407(15) 0.0432(16) -0.0002(12) 0.0294(15) -0.0107(15)
N13 0.051(6) 0.046(5) 0.041(6) -0.004(4) 0.030(5) -0.007(5)
N14 0.048(6) 0.073(6) 0.033(6) -0.001(5) 0.013(5) 0.008(5)
N15 0.056(6) 0.044(5) 0.037(5) -0.006(4) 0.026(5) -0.007(5)
N16 0.040(5) 0.039(5) 0.041(5) -0.006(4) 0.006(5) 0.007(4)
N17 0.043(5) 0.073(6) 0.014(4) -0.003(4) 0.004(4) -0.010(5)
N18 0.050(6) 0.024(4) 0.039(5) -0.003(4) 0.013(5) 0.003(4)
N19 0.051(6) 0.044(5) 0.040(5) -0.003(4) 0.030(5) -0.005(5)
N20 0.035(5) 0.068(6) 0.041(6) 0.022(5) 0.017(4) 0.013(5)
N21 0.052(6) 0.037(5) 0.040(5) 0.003(4) 0.028(5) -0.005(4)
N22 0.035(5) 0.038(5) 0.039(5) 0.008(4) 0.011(5) 0.007(4)
N23 0.058(6) 0.064(6) 0.024(5) 0.012(4) 0.016(5) 0.015(5)
N24 0.057(6) 0.031(5) 0.043(6) -0.009(4) 0.028(5) 0.005(4)
C49 0.079(9) 0.034(6) 0.066(9) -0.015(6) 0.050(7) -0.018(6)
C50 0.101(11) 0.047(7) 0.070(9) -0.016(7) 0.059(9) -0.012(7)
C51 0.110(12) 0.057(8) 0.052(9) -0.004(7) 0.044(9) -0.016(8)
C52 0.091(10) 0.054(8) 0.047(8) -0.003(6) 0.026(7) -0.005(7)
C53 0.070(9) 0.040(7) 0.039(7) -0.013(5) 0.031(7) -0.010(6)
C54 0.048(7) 0.036(6) 0.050(7) 0.002(5) 0.028(6) -0.008(5)
C55 0.041(7) 0.100(10) 0.065(8) -0.021(7) 0.019(7) 0.007(7)
C56 0.044(7) 0.043(6) 0.045(7) 0.002(5) 0.026(6) 0.002(5)
C57 0.042(7) 0.042(6) 0.037(6) 0.006(5) 0.019(5) -0.004(5)
C58 0.074(9) 0.047(7) 0.033(7) 0.003(5) 0.020(6) 0.007(6)
C59 0.079(9) 0.053(7) 0.048(8) 0.003(6) 0.035(7) -0.003(7)
C60 0.042(7) 0.048(7) 0.070(9) -0.003(6) 0.032(7) -0.013(6)
C61 0.056(8) 0.047(7) 0.051(7) 0.012(6) 0.033(7) 0.013(6)
C62 0.042(7) 0.075(8) 0.060(8) 0.005(7) 0.026(7) 0.003(6)
C63 0.039(7) 0.065(8) 0.038(7) 0.010(6) -0.003(6) -0.007(6)
C64 0.063(8) 0.044(6) 0.027(6) -0.001(5) 0.024(6) 0.007(6)
C65 0.044(7) 0.027(6) 0.042(7) 0.003(5) 0.018(6) 0.004(5)
C66 0.060(8) 0.025(6) 0.045(7) 0.004(5) 0.025(6) 0.009(6)
C67 0.069(8) 0.055(7) 0.032(6) -0.004(5) 0.026(6) -0.010(6)
C68 0.042(7) 0.048(7) 0.053(8) -0.019(6) 0.022(6) -0.006(6)
C69 0.067(9) 0.084(9) 0.047(8) 0.007(7) 0.024(7) -0.004(7)
C70 0.062(9) 0.120(12) 0.052(9) -0.007(8) 0.017(7) -0.008(9)
C71 0.050(8) 0.080(9) 0.063(9) -0.017(7) 0.029(7) -0.019(7)
C72 0.058(8) 0.053(7) 0.037(7) -0.004(5) 0.022(6) -0.009(6)
C73 0.058(8) 0.047(7) 0.062(8) -0.001(6) 0.031(7) -0.007(6)
C74 0.088(10) 0.064(8) 0.068(9) 0.012(7) 0.052(9) -0.010(8)
C75 0.110(12) 0.108(11) 0.056(9) 0.013(8) 0.058(10) -0.013(10)
C76 0.078(9) 0.081(9) 0.045(8) 0.010(6) 0.022(7) 0.001(8)
C77 0.049(7) 0.057(7) 0.024(6) 0.002(5) 0.013(6) 0.004(6)
C78 0.039(7) 0.037(6) 0.038(6) -0.001(5) 0.016(6) 0.012(5)
C79 0.054(7) 0.060(7) 0.051(7) 0.014(6) 0.025(6) 0.005(6)
C80 0.033(6) 0.036(6) 0.038(6) 0.000(5) 0.017(5) -0.009(5)
C81 0.030(6) 0.047(6) 0.039(6) -0.003(5) 0.012(5) 0.008(5)
C82 0.062(8) 0.044(6) 0.029(6) 0.000(5) 0.025(6) 0.003(6)
C83 0.072(8) 0.037(6) 0.045(7) -0.008(5) 0.032(7) -0.015(6)
C84 0.045(6) 0.041(6) 0.048(7) -0.004(5) 0.029(6) -0.005(5)
C85 0.040(7) 0.045(6) 0.047(7) 0.001(5) 0.022(6) 0.012(5)
C86 0.063(8) 0.032(6) 0.047(7) -0.016(5) 0.025(7) -0.002(6)
C87 0.046(7) 0.042(7) 0.068(8) -0.020(6) 0.014(7) 0.008(6)
C88 0.044(7) 0.041(6) 0.067(8) -0.003(6) 0.026(6) 0.005(6)
C89 0.033(6) 0.036(6) 0.026(6) 0.000(5) 0.008(5) 0.001(5)
C90 0.051(7) 0.047(7) 0.032(6) -0.004(5) 0.021(6) -0.007(6)
C91 0.074(8) 0.043(6) 0.059(8) 0.019(6) 0.040(6) 0.010(6)
C92 0.056(8) 0.034(6) 0.056(8) -0.007(6) 0.020(7) -0.006(6)
C93 0.054(8) 0.076(9) 0.044(7) -0.006(6) 0.004(7) 0.018(7)
C94 0.041(8) 0.072(9) 0.098(12) -0.020(8) 0.007(8) 0.012(7)
C95 0.066(10) 0.066(9) 0.075(10) -0.017(7) 0.029(8) 0.004(7)
C96 0.047(7) 0.054(7) 0.056(8) 0.004(6) 0.021(7) 0.009(6)
B1 0.128(12) 0.065(9) 0.040(8) 0.007(7) 0.056(9) 0.038(9)
F1 0.121(6) 0.126(6) 0.057(5) 0.010(4) 0.046(4) 0.044(5)
F2 0.240(10) 0.063(5) 0.075(5) -0.011(4) 0.073(6) -0.007(6)
F3 0.117(6) 0.091(5) 0.064(5) -0.013(4) 0.032(4) -0.029(5)
F4 0.123(7) 0.162(8) 0.080(6) -0.018(5) 0.051(5) 0.029(6)
B2 0.130(12) 0.109(11) 0.117(11) -0.010(11) 0.092(10) -0.015(11)
F5 0.097(7) 0.195(10) 0.134(8) 0.053(7) 0.036(6) 0.018(6)
F6 0.088(6) 0.083(6) 0.077(6) -0.003(5) 0.026(5) -0.020(5)
F7 0.103(7) 0.139(9) 0.110(7) 0.028(7) 0.060(6) -0.019(6)
F8 0.307(14) 0.109(9) 0.209(11) -0.018(8) 0.203(11) 0.000(9)
F6' 0.170(18) 0.121(17) 0.145(17) -0.005(17) 0.109(15) -0.016(17)
F7' 0.163(17) 0.123(16) 0.147(16) -0.010(16) 0.108(15) -0.008(16)
F8' 0.11(2) 0.11(2) 0.09(2) -0.01(2) 0.04(2) -0.01(2)
B3 0.101(11) 0.092(12) 0.142(14) -0.038(11) 0.073(11) 0.003(11)
F9 0.136(8) 0.154(9) 0.156(9) -0.033(7) 0.061(7) 0.039(7)
F10 0.150(13) 0.120(11) 0.144(13) 0.006(10) 0.025(10) 0.012(10)
F11 0.100(9) 0.075(8) 0.232(17) -0.063(10) 0.075(10) -0.019(7)
F12 0.149(12) 0.155(13) 0.145(13) -0.001(10) 0.085(11) -0.049(10)
F10' 0.129(18) 0.12(2) 0.146(19) -0.027(17) 0.087(16) 0.005(17)
F11' 0.101(17) 0.113(18) 0.17(2) 0.004(19) 0.070(17) -0.030(15)
F12' 0.15(2) 0.12(2) 0.17(2) 0.030(18) 0.054(18) -0.013(18)
Cu1 0.0482(8) 0.0434(8) 0.0403(8) -0.0031(6) 0.0148(6) 0.0009(7)
Cu2 0.0432(8) 0.0442(8) 0.0521(8) 0.0094(6) 0.0224(7) 0.0062(6)
Fe1 0.0389(9) 0.0383(9) 0.0407(9) 0.0065(7) 0.0149(7) 0.0050(7)
Fe2 0.0432(9) 0.0415(9) 0.0402(9) 0.0062(7) 0.0164(7) 0.0031(7)
Cl1 0.083(2) 0.0383(15) 0.0535(18) 0.0115(13) 0.0362(16) 0.0182(15)
N1 0.033(5) 0.039(5) 0.045(6) -0.005(4) 0.010(5) -0.006(4)
N2 0.058(7) 0.074(7) 0.041(6) -0.010(5) 0.032(5) 0.002(5)
N3 0.039(5) 0.051(5) 0.031(5) -0.003(4) 0.012(4) -0.001(5)
N4 0.048(6) 0.037(5) 0.051(6) 0.007(4) 0.031(5) 0.010(5)
N5 0.060(6) 0.059(6) 0.041(5) -0.002(5) 0.022(5) 0.011(5)
N6 0.041(6) 0.034(5) 0.070(7) 0.013(5) 0.019(5) 0.011(4)
N7 0.050(6) 0.037(5) 0.050(6) 0.004(5) 0.012(5) 0.002(5)
N8 0.066(7) 0.048(6) 0.038(6) 0.000(4) 0.031(5) 0.012(5)
N9 0.047(6) 0.041(5) 0.030(5) -0.001(4) 0.020(4) -0.005(4)
N10 0.042(6) 0.056(6) 0.047(6) 0.009(5) 0.023(5) 0.000(5)
N11 0.048(6) 0.075(7) 0.041(6) -0.002(5) 0.022(5) -0.013(5)
N12 0.032(5) 0.043(5) 0.052(6) 0.005(5) 0.014(5) -0.006(4)
C1 0.074(9) 0.045(7) 0.036(7) -0.001(5) 0.022(6) -0.002(6)
C2 0.064(8) 0.050(7) 0.062(9) -0.014(6) 0.021(7) 0.000(6)
C3 0.087(11) 0.075(9) 0.038(8) -0.021(6) 0.015(8) 0.008(8)
C4 0.053(8) 0.061(8) 0.054(8) -0.015(6) 0.026(6) -0.008(6)
C5 0.059(8) 0.047(7) 0.041(7) -0.008(6) 0.018(7) 0.010(6)
C6 0.041(7) 0.046(7) 0.043(7) 0.011(5) 0.020(6) 0.024(6)
C7 0.048(7) 0.062(8) 0.072(8) -0.004(6) 0.032(6) 0.001(6)
C8 0.045(7) 0.031(6) 0.039(6) 0.012(5) 0.020(6) 0.006(5)
C9 0.041(6) 0.043(6) 0.049(7) 0.007(5) 0.022(6) 0.004(5)
C10 0.063(8) 0.026(6) 0.053(7) -0.004(5) 0.028(6) -0.006(6)
C11 0.051(8) 0.041(7) 0.045(7) 0.009(6) 0.004(6) -0.001(6)
C12 0.044(7) 0.047(7) 0.052(7) 0.006(6) 0.010(6) 0.002(6)
C13 0.044(7) 0.047(7) 0.041(7) 0.004(5) 0.012(6) -0.005(6)
C14 0.080(9) 0.044(7) 0.063(8) 0.015(6) 0.046(8) 0.016(7)
C15 0.058(9) 0.055(8) 0.087(10) 0.011(7) 0.036(8) 0.008(7)
C16 0.056(8) 0.035(6) 0.056(8) 0.007(6) 0.019(6) -0.007(6)
C17 0.029(6) 0.039(6) 0.042(7) 0.013(5) 0.014(5) 0.008(5)
C18 0.046(7) 0.042(7) 0.050(7) 0.000(6) 0.024(6) -0.001(6)
C19 0.076(9) 0.062(8) 0.042(7) -0.011(6) 0.019(6) -0.004(7)
C20 0.056(8) 0.043(7) 0.062(9) 0.003(6) 0.036(7) 0.004(6)
C21 0.089(10) 0.057(8) 0.088(10) 0.010(7) 0.053(9) 0.025(8)
C22 0.088(12) 0.072(10) 0.118(14) 0.001(10) 0.061(11) 0.017(9)
C23 0.056(9) 0.059(9) 0.123(14) -0.001(9) 0.040(10) 0.015(7)
C24 0.070(9) 0.046(7) 0.079(9) 0.017(6) 0.028(8) 0.022(7)
C25 0.066(9) 0.042(7) 0.067(9) 0.006(6) 0.031(7) 0.005(6)
C26 0.066(9) 0.054(8) 0.046(8) 0.017(6) -0.001(7) 0.002(7)
C27 0.093(11) 0.053(8) 0.052(8) 0.008(7) 0.015(9) -0.003(8)
C28 0.085(10) 0.060(8) 0.038(7) 0.006(6) 0.030(7) 0.005(7)
C29 0.063(8) 0.022(6) 0.039(7) 0.005(5) 0.016(6) -0.003(6)
C30 0.030(6) 0.041(6) 0.053(7) -0.004(5) 0.016(6) -0.008(5)
C31 0.048(7) 0.069(8) 0.061(8) 0.004(6) 0.025(6) 0.011(6)
C32 0.041(7) 0.044(6) 0.028(6) 0.000(5) 0.008(5) -0.003(5)
C33 0.042(7) 0.043(7) 0.050(7) -0.003(5) 0.012(6) 0.008(5)
C34 0.082(10) 0.052(7) 0.046(8) -0.001(6) 0.022(7) -0.006(7)
C35 0.096(10) 0.052(7) 0.045(8) 0.012(6) 0.034(7) 0.013(7)
C36 0.056(7) 0.059(7) 0.036(7) 0.012(5) 0.025(6) 0.003(6)
C37 0.034(7) 0.047(7) 0.062(8) 0.011(6) 0.010(6) 0.006(5)
C38 0.049(8) 0.044(7) 0.083(9) 0.015(6) 0.041(7) 0.000(6)
C39 0.040(7) 0.039(6) 0.049(7) 0.010(5) 0.019(6) 0.010(5)
C40 0.034(6) 0.054(7) 0.045(7) 0.010(5) 0.014(5) 0.007(5)
C41 0.040(7) 0.039(6) 0.047(7) 0.009(5) 0.018(6) 0.007(5)
C42 0.050(7) 0.050(7) 0.045(7) 0.006(6) 0.022(6) 0.005(6)
C43 0.066(8) 0.102(10) 0.035(7) -0.001(7) 0.017(6) -0.024(7)
C44 0.044(7) 0.058(7) 0.039(7) 0.016(6) 0.017(6) 0.013(6)
C45 0.062(9) 0.093(10) 0.058(8) 0.014(7) 0.039(8) 0.008(8)
C46 0.045(8) 0.098(10) 0.065(9) 0.019(8) 0.033(7) 0.000(7)
C47 0.040(7) 0.078(9) 0.079(10) 0.025(8) 0.033(7) -0.006(6)
C48 0.062(8) 0.039(7) 0.067(8) 0.004(6) 0.027(7) 0.000(6)
B4 0.081(11) 0.089(11) 0.056(9) -0.012(9) 0.031(9) -0.009(9)
F13 0.076(5) 0.177(8) 0.077(5) 0.005(5) 0.013(4) 0.036(5)
F14 0.198(9) 0.115(7) 0.079(6) -0.017(5) 0.066(6) -0.066(6)
F15 0.071(5) 0.172(8) 0.083(5) 0.014(5) 0.031(4) 0.009(5)
F16 0.182(9) 0.113(7) 0.114(7) -0.048(5) 0.083(6) 0.001(6)
B5 0.151(15) 0.149(14) 0.094(12) 0.022(12) 0.068(12) -0.011(14)
F17 0.142(8) 0.218(11) 0.126(8) 0.078(7) 0.059(7) 0.006(7)
F18 0.122(13) 0.096(10) 0.087(10) -0.013(8) 0.065(11) 0.006(9)
F19 0.214(18) 0.192(15) 0.148(16) -0.018(14) 0.116(14) 0.064(14)
F20 0.27(2) 0.169(19) 0.088(13) -0.027(12) 0.024(15) -0.062(17)
F18' 0.19(2) 0.18(2) 0.135(17) -0.004(18) 0.07(2) -0.039(18)
F19' 0.20(2) 0.137(16) 0.108(17) -0.033(14) 0.103(16) -0.001(17)
F20' 0.21(2) 0.19(2) 0.049(13) -0.020(14) 0.074(13) -0.035(18)
B6 0.103(12) 0.077(10) 0.096(11) -0.009(9) 0.067(10) -0.027(10)
F21 0.163(9) 0.142(8) 0.192(10) -0.010(7) 0.127(8) -0.003(7)
F22 0.122(16) 0.17(2) 0.058(11) -0.012(12) 0.044(11) -0.038(15)
F23 0.148(19) 0.083(16) 0.155(17) -0.008(15) 0.041(18) -0.052(15)
F24 0.140(17) 0.101(14) 0.090(15) 0.013(12) 0.051(14) -0.011(13)
F22' 0.129(15) 0.144(17) 0.078(11) 0.034(11) 0.037(10) -0.007(13)
F23' 0.109(13) 0.107(13) 0.172(19) -0.031(13) 0.054(15) -0.010(10)
F24' 0.077(11) 0.102(15) 0.123(14) -0.061(13) 0.026(11) -0.014(11)

loop_
_atom_type_symbol
_atom_type_description
_atom_type_scat_dispersion_real
_atom_type_scat_dispersion_imag
_atom_type_scat_source
C C 0.0033 0.0016 'International Tables Vol C Tables 4.2.6.8 and 6.1.1.4'
H H 0.0000 0.0000 'International Tables Vol C Tables 4.2.6.8 and 6.1.1.4'
N N 0.0061 0.0033 'International Tables Vol C Tables 4.2.6.8 and 6.1.1.4'
Fe Fe 0.3463 0.8444 'International Tables Vol C Tables 4.2.6.8 and 6.1.1.4'
Cu Cu 0.3201 1.2651 'International Tables Vol C Tables 4.2.6.8 and 6.1.1.4'
B B 0.0013 0.0007 'International Tables Vol C Tables 4.2.6.8 and 6.1.1.4'
F F 0.0171 0.0103 'International Tables Vol C Tables 4.2.6.8 and 6.1.1.4'
Cl Cl 0.1484 0.1585 'International Tables Vol C Tables 4.2.6.8 and 6.1.1.4'
O O 0.0106 0.0060 'International Tables Vol C Tables 4.2.6.8 and 6.1.1.4'

loop_
_geom_angle_atom_site_label_1
_geom_angle_atom_site_label_2
_geom_angle_atom_site_label_3
_geom_angle
_geom_angle_site_symmetry_1
_geom_angle_site_symmetry_3
N24 Cu3 N18 169.9(4) . .
N24 Cu3 N22 81.1(3) . .
N18 Cu3 N22 97.8(3) . .
N24 Cu3 N16 109.5(3) . .
N18 Cu3 N16 80.1(4) . .
N22 Cu3 N16 115.2(3) . .
N24 Cu3 Cl2 91.6(3) . 2_655
N18 Cu3 Cl2 85.2(2) . 2_655
N22 Cu3 Cl2 154.9(2) . 2_655
N16 Cu3 Cl2 89.8(2) . 2_655
N19 Cu4 N13 172.8(4) . .
N19 Cu4 N21 79.1(4) . .
N13 Cu4 N21 103.1(4) . .
N19 Cu4 N15 104.8(4) . .
N13 Cu4 N15 79.8(4) . .
N21 Cu4 N15 124.0(3) . .
N19 Cu4 Cl2 88.2(3) . .
N13 Cu4 Cl2 85.4(3) . .
N21 Cu4 Cl2 135.7(2) . .
N15 Cu4 Cl2 100.2(2) . .
C61 Fe3 C64 68.4(4) . .
C61 Fe3 C57 151.9(5) . .
C64 Fe3 C57 108.5(4) . .
C61 Fe3 C56 165.8(5) . .
C64 Fe3 C56 118.5(4) . .
C57 Fe3 C56 40.9(4) . .
C61 Fe3 C60 127.0(4) . .
C64 Fe3 C60 152.8(4) . .
C57 Fe3 C60 68.8(4) . .
C56 Fe3 C60 41.5(4) . .
C61 Fe3 C63 67.8(5) . .
C64 Fe3 C63 40.0(4) . .
C57 Fe3 C63 128.9(5) . .
C56 Fe3 C63 108.8(5) . .
C60 Fe3 C63 119.4(5) . .
C61 Fe3 C58 118.6(5) . .
C64 Fe3 C58 129.1(5) . .
C57 Fe3 C58 40.4(4) . .
C56 Fe3 C58 67.9(4) . .
C60 Fe3 C58 67.3(5) . .
C63 Fe3 C58 166.7(5) . .
C61 Fe3 C65 40.4(4) . .
C64 Fe3 C65 41.5(4) . .
C57 Fe3 C65 118.5(4) . .
C56 Fe3 C65 152.7(4) . .
C60 Fe3 C65 164.3(4) . .
C63 Fe3 C65 68.3(4) . .
C58 Fe3 C65 108.3(4) . .
C61 Fe3 C62 40.4(4) . .
C64 Fe3 C62 68.2(4) . .
C57 Fe3 C62 166.5(5) . .
C56 Fe3 C62 128.1(5) . .
C60 Fe3 C62 107.8(5) . .
C63 Fe3 C62 40.4(4) . .
C58 Fe3 C62 151.7(5) . .
C65 Fe3 C62 68.4(4) . .
C61 Fe3 C59 107.9(5) . .
C64 Fe3 C59 166.0(5) . .
C57 Fe3 C59 68.0(4) . .
C56 Fe3 C59 68.4(4) . .
C60 Fe3 C59 40.1(4) . .
C63 Fe3 C59 152.5(5) . .
C58 Fe3 C59 39.7(4) . .
C65 Fe3 C59 127.1(4) . .
C62 Fe3 C59 118.4(5) . .
C85 Fe4 C81 106.7(4) . .
C85 Fe4 C84 156.9(4) . .
C81 Fe4 C84 68.9(4) . .
C85 Fe4 C88 67.8(4) . .
C81 Fe4 C88 154.8(4) . .
C84 Fe4 C88 125.8(4) . .
C85 Fe4 C89 40.7(4) . .
C81 Fe4 C89 119.3(4) . .
C84 Fe4 C89 161.5(4) . .
C88 Fe4 C89 40.4(4) . .
C85 Fe4 C80 121.2(4) . .
C81 Fe4 C80 40.8(4) . .
C84 Fe4 C80 40.8(4) . .
C88 Fe4 C80 163.1(4) . .
C89 Fe4 C80 155.4(4) . .
C85 Fe4 C83 161.1(5) . .
C81 Fe4 C83 67.9(4) . .
C84 Fe4 C83 40.1(4) . .
C88 Fe4 C83 108.9(4) . .
C89 Fe4 C83 124.6(4) . .
C80 Fe4 C83 67.5(4) . .
C85 Fe4 C87 66.9(4) . .
C81 Fe4 C87 161.9(5) . .
C84 Fe4 C87 109.9(4) . .
C88 Fe4 C87 40.6(4) . .
C89 Fe4 C87 67.8(4) . .
C80 Fe4 C87 126.5(4) . .
C83 Fe4 C87 123.6(5) . .
C85 Fe4 C86 40.2(4) . .
C81 Fe4 C86 124.9(5) . .
C84 Fe4 C86 122.6(4) . .
C88 Fe4 C86 67.7(4) . .
C89 Fe4 C86 68.2(4) . .
C80 Fe4 C86 108.9(4) . .
C83 Fe4 C86 157.6(5) . .
C87 Fe4 C86 39.4(4) . .
C85 Fe4 C82 123.8(4) . .
C81 Fe4 C82 40.1(4) . .
C84 Fe4 C82 68.2(4) . .
C88 Fe4 C82 121.1(4) . .
C89 Fe4 C82 106.5(4) . .
C80 Fe4 C82 67.7(4) . .
C83 Fe4 C82 40.5(4) . .
C87 Fe4 C82 157.6(5) . .
C86 Fe4 C82 160.7(5) . .
Cu3 Cl2 Cu4 125.94(12) 2_645 .
C53 N13 C49 118.3(10) . .
C53 N13 Cu4 115.6(8) . .
C49 N13 Cu4 126.0(9) . .
C53 N14 N15 117.0(9) . .
C54 N15 N14 118.2(9) . .
C54 N15 Cu4 134.8(7) . .
N14 N15 Cu4 104.3(6) . .
C66 N16 N17 117.4(9) . .
C66 N16 Cu3 134.2(7) . .
N17 N16 Cu3 104.5(6) . .
C68 N17 N16 117.1(9) . .
C68 N18 C72 116.5(9) . .
C68 N18 Cu3 116.4(8) . .
C72 N18 Cu3 127.0(8) . .
C77 N19 C73 117.5(10) . .
C77 N19 Cu4 116.0(7) . .
C73 N19 Cu4 126.4(8) . .
C77 N20 N21 113.3(8) . .
C78 N21 N20 115.9(9) . .
C78 N21 Cu4 133.2(7) . .
N20 N21 Cu4 108.0(6) . .
C90 N22 N23 116.9(9) . .
C90 N22 Cu3 135.4(7) . .
N23 N22 Cu3 105.6(6) . .
C92 N23 N22 117.6(9) . .
C92 N24 C96 116.8(10) . .
C92 N24 Cu3 115.2(8) . .
C96 N24 Cu3 127.9(8) . .
N13 C49 C50 123.2(12) . .
C51 C50 C49 117.1(13) . .
C52 C51 C50 122.9(13) . .
C51 C52 C53 115.1(13) . .
N13 C53 N14 117.6(10) . .
N13 C53 C52 123.3(12) . .
N14 C53 C52 119.0(12) . .
N15 C54 C56 115.0(10) . .
N15 C54 C55 122.8(10) . .
C56 C54 C55 122.2(10) . .
C57 C56 C60 106.7(9) . .
C57 C56 C54 127.4(10) . .
C60 C56 C54 125.9(10) . .
C57 C56 Fe3 69.2(6) . .
C60 C56 Fe3 69.2(6) . .
C54 C56 Fe3 126.1(7) . .
C58 C57 C56 107.9(10) . .
C58 C57 Fe3 70.7(6) . .
C56 C57 Fe3 69.9(6) . .
C59 C58 C57 109.3(10) . .
C59 C58 Fe3 70.6(7) . .
C57 C58 Fe3 68.9(6) . .
C58 C59 C60 108.0(10) . .
C58 C59 Fe3 69.7(6) . .
C60 C59 Fe3 68.9(6) . .
C59 C60 C56 108.1(10) . .
C59 C60 Fe3 71.0(6) . .
C56 C60 Fe3 69.3(6) . .
C65 C61 C62 110.0(10) . .
C65 C61 Fe3 70.8(6) . .
C62 C61 Fe3 71.1(7) . .
C61 C62 C63 106.7(10) . .
C61 C62 Fe3 68.5(6) . .
C63 C62 Fe3 69.4(6) . .
C64 C63 C62 109.0(10) . .
C64 C63 Fe3 69.1(6) . .
C62 C63 Fe3 70.2(6) . .
C63 C64 C65 108.3(10) . .
C63 C64 Fe3 70.8(6) . .
C65 C64 Fe3 70.3(6) . .
C61 C65 C66 128.4(10) . .
C61 C65 C64 105.9(10) . .
C66 C65 C64 125.5(10) . .
C61 C65 Fe3 68.7(6) . .
C66 C65 Fe3 123.3(7) . .
C64 C65 Fe3 68.3(6) . .
N16 C66 C65 118.2(10) . .
N16 C66 C67 122.3(10) . .
C65 C66 C67 119.5(10) . .
N18 C68 N17 118.2(10) . .
N18 C68 C69 123.7(11) . .
N17 C68 C69 118.1(11) . .
C70 C69 C68 117.0(12) . .
C69 C70 C71 120.3(13) . .
C72 C71 C70 118.0(12) . .
N18 C72 C71 124.5(11) . .
N19 C73 C74 123.6(11) . .
C73 C74 C75 117.5(12) . .
C74 C75 C76 121.2(12) . .
C75 C76 C77 116.8(12) . .
N19 C77 N20 118.0(9) . .
N19 C77 C76 123.4(11) . .
N20 C77 C76 118.6(11) . .
N21 C78 C80 118.5(9) . .
N21 C78 C79 123.5(9) . .
C80 C78 C79 117.9(9) . .
C84 C80 C81 107.7(9) . .
C84 C80 C78 126.9(9) . .
C81 C80 C78 125.4(9) . .
C84 C80 Fe4 69.1(6) . .
C81 C80 Fe4 68.8(6) . .
C78 C80 Fe4 126.1(7) . .
C82 C81 C80 108.5(9) . .
C82 C81 Fe4 71.5(6) . .
C80 C81 Fe4 70.4(6) . .
C81 C82 C83 107.4(10) . .
C81 C82 Fe4 68.5(6) . .
C83 C82 Fe4 69.4(6) . .
C84 C83 C82 108.7(10) . .
C84 C83 Fe4 69.0(6) . .
C82 C83 Fe4 70.1(6) . .
C83 C84 C80 107.7(10) . .
C83 C84 Fe4 70.9(6) . .
C80 C84 Fe4 70.2(6) . .
C86 C85 C89 109.4(10) . .
C86 C85 Fe4 71.3(6) . .
C89 C85 Fe4 70.4(6) . .
C87 C86 C85 107.3(10) . .
C87 C86 Fe4 70.2(6) . .
C85 C86 Fe4 68.5(6) . .
C86 C87 C88 108.8(10) . .
C86 C87 Fe4 70.4(7) . .
C88 C87 Fe4 69.0(6) . .
C89 C88 C87 107.9(10) . .
C89 C88 Fe4 69.9(6) . .
C87 C88 Fe4 70.4(6) . .
C88 C89 C85 106.6(9) . .
C88 C89 C90 126.1(10) . .
C85 C89 C90 127.3(10) . .
C88 C89 Fe4 69.7(6) . .
C85 C89 Fe4 68.9(6) . .
C90 C89 Fe4 125.1(7) . .
N22 C90 C89 118.6(9) . .
N22 C90 C91 121.4(10) . .
C89 C90 C91 120.0(10) . .
N24 C92 N23 116.3(10) . .
N24 C92 C93 123.2(11) . .
N23 C92 C93 120.5(11) . .
C94 C93 C92 117.7(12) . .
C93 C94 C95 119.5(12) . .
C96 C95 C94 119.6(13) . .
N24 C96 C95 123.1(12) . .
F1 B1 F3 112.7(9) . .
F1 B1 F2 111.0(9) . .
F3 B1 F2 108.4(9) . .
F1 B1 F4 109.7(9) . .
F3 B1 F4 108.0(9) . .
F2 B1 F4 106.8(10) . .
F8 B2 F8' 138(2) . .
F8 B2 F7 111.0(14) . .
F8' B2 F7 52(3) . .
F8 B2 F6 103.8(11) . .
F8' B2 F6 59(3) . .
F7 B2 F6 106.9(10) . .
F8 B2 F5 114.8(13) . .
F8' B2 F5 107.7(13) . .
F7 B2 F5 109.9(10) . .
F6 B2 F5 110.1(10) . .
F8 B2 F6' 54(2) . .
F8' B2 F6' 111.5(18) . .
F7 B2 F6' 140.8(19) . .
F6 B2 F6' 55(2) . .
F5 B2 F6' 109.1(17) . .
F8 B2 F7' 59(2) . .
F8' B2 F7' 110(2) . .
F7 B2 F7' 60(2) . .
F6 B2 F7' 143.3(17) . .
F5 B2 F7' 106.5(14) . .
F6' B2 F7' 111.6(15) . .
B2 F6' F7' 34.4(9) . .
B2 F7' F6' 33.9(8) . .
F12 B3 F9 101.1(13) . .
F12 B3 F11 115.6(15) . .
F9 B3 F11 115.3(12) . .
F12 B3 F12' 169(2) . .
F9 B3 F12' 90(2) . .
F11 B3 F12' 59(2) . .
F12 B3 F11' 56.5(18) . .
F9 B3 F11' 132.0(19) . .
F11 B3 F11' 112.7(19) . .
F12' B3 F11' 115(3) . .
F12 B3 F10 106.8(14) . .
F9 B3 F10 110.2(13) . .
F11 B3 F10 107.6(15) . .
F12' B3 F10 68.4(19) . .
F11' B3 F10 53.2(18) . .
F12 B3 F10' 64.8(19) . .
F9 B3 F10' 101.9(18) . .
F11 B3 F10' 57.1(16) . .
F12' B3 F10' 113(3) . .
F11' B3 F10' 104(3) . .
F10 B3 F10' 148.0(19) . .
N1 Cu1 N7 173.0(3) . .
N1 Cu1 N3 79.8(4) . .
N7 Cu1 N3 105.1(4) . .
N1 Cu1 N9 102.6(3) . .
N7 Cu1 N9 79.6(4) . .
N3 Cu1 N9 118.3(3) . .
N1 Cu1 Cl1 89.9(3) . 2_545
N7 Cu1 Cl1 83.2(2) . 2_545
N3 Cu1 Cl1 136.8(2) . 2_545
N9 Cu1 Cl1 104.8(2) . 2_545
N6 Cu2 N12 173.3(4) . .
N6 Cu2 N4 79.1(4) . .
N12 Cu2 N4 101.9(3) . .
N6 Cu2 N10 106.5(4) . .
N12 Cu2 N10 78.9(4) . .
N4 Cu2 N10 118.3(3) . .
N6 Cu2 Cl1 89.7(3) . .
N12 Cu2 Cl1 85.1(2) . .
N4 Cu2 Cl1 138.6(2) . .
N10 Cu2 Cl1 103.1(2) . .
C11 Fe1 C16 107.0(4) . .
C11 Fe1 C12 40.7(4) . .
C16 Fe1 C12 123.7(4) . .
C11 Fe1 C13 162.3(5) . .
C16 Fe1 C13 68.4(4) . .
C12 Fe1 C13 156.0(4) . .
C11 Fe1 C15 120.4(5) . .
C16 Fe1 C15 40.5(4) . .
C12 Fe1 C15 106.8(5) . .
C13 Fe1 C15 68.0(4) . .
C11 Fe1 C17 124.3(4) . .
C16 Fe1 C17 40.6(4) . .
C12 Fe1 C17 160.7(4) . .
C13 Fe1 C17 41.2(4) . .
C15 Fe1 C17 68.3(4) . .
C11 Fe1 C9 67.8(4) . .
C16 Fe1 C9 155.5(4) . .
C12 Fe1 C9 69.0(4) . .
C13 Fe1 C9 108.8(4) . .
C15 Fe1 C9 163.1(5) . .
C17 Fe1 C9 121.0(4) . .
C11 Fe1 C8 68.1(4) . .
C16 Fe1 C8 161.5(4) . .
C12 Fe1 C8 41.0(4) . .
C13 Fe1 C8 121.6(4) . .
C15 Fe1 C8 125.3(4) . .
C17 Fe1 C8 156.9(4) . .
C9 Fe1 C8 41.0(4) . .
C11 Fe1 C10 40.0(4) . .
C16 Fe1 C10 120.0(4) . .
C12 Fe1 C10 68.6(4) . .
C13 Fe1 C10 126.2(4) . .
C15 Fe1 C10 154.7(5) . .
C17 Fe1 C10 107.4(4) . .
C9 Fe1 C10 40.6(4) . .
C8 Fe1 C10 68.5(4) . .
C11 Fe1 C14 155.7(5) . .
C16 Fe1 C14 68.0(5) . .
C12 Fe1 C14 120.8(5) . .
C13 Fe1 C14 40.1(4) . .
C15 Fe1 C14 40.4(4) . .
C17 Fe1 C14 68.4(4) . .
C9 Fe1 C14 126.6(5) . .
C8 Fe1 C14 108.7(4) . .
C10 Fe1 C14 163.4(5) . .
C41 Fe2 C40 41.5(4) . .
C41 Fe2 C33 164.9(4) . .
C40 Fe2 C33 152.7(4) . .
C41 Fe2 C38 67.8(4) . .
C40 Fe2 C38 68.2(4) . .
C33 Fe2 C38 109.2(4) . .
C41 Fe2 C36 117.7(4) . .
C40 Fe2 C36 105.6(4) . .
C33 Fe2 C36 69.3(4) . .
C38 Fe2 C36 164.6(4) . .
C41 Fe2 C34 127.3(5) . .
C40 Fe2 C34 164.6(5) . .
C33 Fe2 C34 40.4(4) . .
C38 Fe2 C34 120.9(5) . .
C36 Fe2 C34 68.6(5) . .
C41 Fe2 C37 40.8(4) . .
C40 Fe2 C37 69.4(4) . .
C33 Fe2 C37 127.4(4) . .
C38 Fe2 C37 40.3(4) . .
C36 Fe2 C37 152.6(4) . .
C34 Fe2 C37 108.8(5) . .
C41 Fe2 C32 152.0(4) . .
C40 Fe2 C32 117.6(4) . .
C33 Fe2 C32 41.3(4) . .
C38 Fe2 C32 128.7(4) . .
C36 Fe2 C32 40.3(4) . .
C34 Fe2 C32 67.9(4) . .
C37 Fe2 C32 166.0(4) . .
C41 Fe2 C39 67.9(4) . .
C40 Fe2 C39 40.5(4) . .
C33 Fe2 C39 120.0(4) . .
C38 Fe2 C39 39.8(4) . .
C36 Fe2 C39 126.7(4) . .
C34 Fe2 C39 154.2(5) . .
C37 Fe2 C39 67.7(4) . .
C32 Fe2 C39 108.9(4) . .
C41 Fe2 C35 107.5(5) . .
C40 Fe2 C35 126.3(5) . .
C33 Fe2 C35 68.3(5) . .
C38 Fe2 C35 154.0(5) . .
C36 Fe2 C35 40.9(4) . .
C34 Fe2 C35 40.2(4) . .
C37 Fe2 C35 119.3(4) . .
C32 Fe2 C35 67.7(4) . .
C39 Fe2 C35 164.4(5) . .
Cu2 Cl1 Cu1 124.64(12) . 2
C1 N1 C5 118.7(9) . .
C1 N1 Cu1 125.2(8) . .
C5 N1 Cu1 116.1(7) . .
C5 N2 N3 115.6(9) . .
C6 N3 N2 115.8(9) . .
C6 N3 Cu1 135.0(7) . .
N2 N3 Cu1 107.8(6) . .
C18 N4 N5 116.7(9) . .
C18 N4 Cu2 132.7(7) . .
N5 N4 Cu2 107.5(6) . .
C20 N5 N4 115.2(9) . .
C20 N6 C24 118.3(10) . .
C20 N6 Cu2 116.1(8) . .
C24 N6 Cu2 125.6(9) . .
C29 N7 C25 117.5(10) . .
C29 N7 Cu1 115.6(7) . .
C25 N7 Cu1 126.2(8) . .
C29 N8 N9 117.0(8) . .
C30 N9 N8 116.9(8) . .
C30 N9 Cu1 133.7(7) . .
N8 N9 Cu1 105.6(6) . .
C42 N10 N11 116.7(9) . .
C42 N10 Cu2 135.8(7) . .
N11 N10 Cu2 104.6(6) . .
N10 N11 C44 119.8(9) . .
C44 N12 C48 116.7(10) . .
C44 N12 Cu2 116.8(7) . .
C48 N12 Cu2 125.7(8) . .
N1 C1 C2 123.9(11) . .
C1 C2 C3 116.9(12) . .
C4 C3 C2 121.3(11) . .
C3 C4 C5 117.3(11) . .
N1 C5 N2 116.9(10) . .
N1 C5 C4 121.9(11) . .
N2 C5 C4 121.2(11) . .
N3 C6 C8 118.6(9) . .
N3 C6 C7 123.6(9) . .
C8 C6 C7 117.7(10) . .
C12 C8 C9 107.5(9) . .
C12 C8 C6 127.4(10) . .
C9 C8 C6 125.1(9) . .
C12 C8 Fe1 68.8(6) . .
C9 C8 Fe1 69.2(5) . .
C6 C8 Fe1 124.7(7) . .
C10 C9 C8 108.0(9) . .
C10 C9 Fe1 70.1(6) . .
C8 C9 Fe1 69.8(5) . .
C11 C10 C9 107.3(9) . .
C11 C10 Fe1 68.9(6) . .
C9 C10 Fe1 69.3(6) . .
C10 C11 C12 110.4(10) . .
C10 C11 Fe1 71.2(6) . .
C12 C11 Fe1 70.0(6) . .
C11 C12 C8 106.8(10) . .
C11 C12 Fe1 69.3(6) . .
C8 C12 Fe1 70.2(6) . .
C14 C13 C17 108.4(10) . .
C14 C13 Fe1 70.7(6) . .
C17 C13 Fe1 69.7(5) . .
C13 C14 C15 108.0(11) . .
C13 C14 Fe1 69.2(6) . .
C15 C14 Fe1 69.2(7) . .
C16 C15 C14 108.2(11) . .
C16 C15 Fe1 69.4(6) . .
C14 C15 Fe1 70.4(7) . .
C15 C16 C17 108.7(10) . .
C15 C16 Fe1 70.1(6) . .
C17 C16 Fe1 70.2(6) . .
C16 C17 C13 106.7(9) . .
C16 C17 C18 126.6(10) . .
C13 C17 C18 126.7(9) . .
C16 C17 Fe1 69.2(5) . .
C13 C17 Fe1 69.1(6) . .
C18 C17 Fe1 124.9(7) . .
N4 C18 C17 117.1(9) . .
N4 C18 C19 123.7(10) . .
C17 C18 C19 119.2(10) . .
N6 C20 N5 116.7(10) . .
N6 C20 C21 121.9(12) . .
N5 C20 C21 121.4(12) . .
C22 C21 C20 118.3(13) . .
C21 C22 C23 121.1(14) . .
C22 C23 C24 118.2(14) . .
N6 C24 C23 122.1(13) . .
N7 C25 C26 123.4(11) . .
C27 C26 C25 116.4(12) . .
C28 C27 C26 121.9(12) . .
C27 C28 C29 117.7(12) . .
N7 C29 N8 116.4(9) . .
N7 C29 C28 123.0(11) . .
N8 C29 C28 120.4(11) . .
N9 C30 C32 116.0(9) . .
N9 C30 C31 123.4(10) . .
C32 C30 C31 120.6(9) . .
C36 C32 C33 108.7(9) . .
C36 C32 C30 126.3(9) . .
C33 C32 C30 125.0(10) . .
C36 C32 Fe2 69.6(6) . .
C33 C32 Fe2 68.7(6) . .
C30 C32 Fe2 126.7(7) . .
C34 C33 C32 106.9(10) . .
C34 C33 Fe2 70.3(6) . .
C32 C33 Fe2 70.0(6) . .
C33 C34 C35 109.0(11) . .
C33 C34 Fe2 69.4(6) . .
C35 C34 Fe2 70.2(7) . .
C34 C35 C36 108.3(11) . .
C34 C35 Fe2 69.5(7) . .
C36 C35 Fe2 69.1(6) . .
C32 C36 C35 107.0(10) . .
C32 C36 Fe2 70.1(6) . .
C35 C36 Fe2 70.0(6) . .
C38 C37 C41 106.7(10) . .
C38 C37 Fe2 69.8(6) . .
C41 C37 Fe2 68.7(6) . .
C39 C38 C37 109.2(10) . .
C39 C38 Fe2 70.4(6) . .
C37 C38 Fe2 69.9(6) . .
C38 C39 C40 109.0(10) . .
C38 C39 Fe2 69.8(6) . .
C40 C39 Fe2 68.7(6) . .
C39 C40 C41 106.2(9) . .
C39 C40 Fe2 70.8(6) . .
C41 C40 Fe2 69.1(6) . .
C37 C41 C40 108.8(9) . .
C37 C41 C42 125.5(10) . .
C40 C41 C42 125.6(9) . .
C37 C41 Fe2 70.6(6) . .
C40 C41 Fe2 69.4(6) . .
C42 C41 Fe2 125.4(7) . .
N10 C42 C41 117.4(10) . .
N10 C42 C43 123.0(10) . .
C41 C42 C43 119.5(10) . .
N12 C44 N11 116.2(10) . .
N12 C44 C45 122.2(11) . .
N11 C44 C45 121.7(11) . .
C46 C45 C44 119.2(12) . .
C45 C46 C47 120.5(12) . .
C46 C47 C48 117.3(12) . .
N12 C48 C47 124.0(11) . .
F15 B4 F16 109.2(9) . .
F15 B4 F14 109.6(9) . .
F16 B4 F14 108.3(9) . .
F15 B4 F13 109.1(9) . .
F16 B4 F13 111.2(9) . .
F14 B4 F13 109.5(9) . .
F17 B5 F19' 126.7(17) . .
F17 B5 F20 114.2(18) . .
F19' B5 F20 58.6(16) . .
F17 B5 F18' 115(2) . .
F19' B5 F18' 105(3) . .
F20 B5 F18' 127(3) . .
F17 B5 F18 106.9(14) . .
F19' B5 F18 125.1(18) . .
F20 B5 F18 112.1(17) . .
F18' B5 F18 32(2) . .
F17 B5 F19 100.8(14) . .
F19' B5 F19 55.6(17) . .
F20 B5 F19 114(2) . .
F18' B5 F19 76(2) . .
F18 B5 F19 107.9(15) . .
F17 B5 F20' 98.1(17) . .
F19' B5 F20' 98(2) . .
F20 B5 F20' 39.8(15) . .
F18' B5 F20' 112(3) . .
F18 B5 F20' 84.4(18) . .
F19 B5 F20' 153.1(17) . .
F24' B6 F21 125.6(15) . .
F24' B6 F23' 105.0(15) . .
F21 B6 F23' 108.4(14) . .
F24' B6 F23 33.6(14) . .
F21 B6 F23 102.1(19) . .
F23' B6 F23 139(2) . .
F24' B6 F22 109.8(16) . .
F21 B6 F22 123.4(14) . .
F23' B6 F22 62.5(14) . .
F23 B6 F22 121(2) . .
F24' B6 F22' 110.5(18) . .
F21 B6 F22' 97.1(14) . .
F23' B6 F22' 109.7(16) . .
F23 B6 F22' 93.3(18) . .
F22 B6 F22' 49.0(12) . .
F24' B6 F24 81.2(16) . .
F21 B6 F24 95.5(14) . .
F23' B6 F24 42.8(11) . .
F23 B6 F24 107.9(18) . .
F22 B6 F24 103.8(16) . .
F22' B6 F24 152.4(16) . .

loop_
_geom_bond_atom_site_label_1
_geom_bond_atom_site_label_2
_geom_bond_distance
_geom_bond_site_symmetry_2
Cu3 N24 1.930(9) .
Cu3 N18 1.929(9) .
Cu3 N22 2.090(9) .
Cu3 N16 2.192(9) .
Cu3 Cl2 2.423(3) 2_655
Cu4 N19 1.923(8) .
Cu4 N13 1.935(8) .
Cu4 N21 2.080(9) .
Cu4 N15 2.153(9) .
Cu4 Cl2 2.442(3) .
Fe3 C61 2.023(11) .
Fe3 C64 2.024(10) .
Fe3 C57 2.027(10) .
Fe3 C56 2.037(10) .
Fe3 C60 2.036(10) .
Fe3 C63 2.046(10) .
Fe3 C58 2.051(11) .
Fe3 C65 2.051(10) .
Fe3 C62 2.057(11) .
Fe3 C59 2.063(11) .
Fe4 C85 2.021(10) .
Fe4 C81 2.020(10) .
Fe4 C84 2.026(10) .
Fe4 C88 2.036(11) .
Fe4 C89 2.040(10) .
Fe4 C80 2.041(9) .
Fe4 C83 2.050(10) .
Fe4 C87 2.055(11) .
Fe4 C86 2.058(10) .
Fe4 C82 2.059(10) .
Cl2 Cu3 2.423(3) 2_645
N13 C53 1.324(13) .
N13 C49 1.344(13) .
N14 C53 1.357(13) .
N14 N15 1.401(11) .
N15 C54 1.309(12) .
N16 C66 1.287(12) .
N16 N17 1.414(10) .
N17 C68 1.371(12) .
N18 C68 1.338(13) .
N18 C72 1.354(12) .
N19 C77 1.313(12) .
N19 C73 1.367(12) .
N20 C77 1.357(12) .
N20 N21 1.396(10) .
N21 C78 1.286(12) .
N22 C90 1.305(12) .
N22 N23 1.392(10) .
N23 C92 1.366(13) .
N24 C92 1.329(13) .
N24 C96 1.343(12) .
C49 C50 1.380(15) .
C50 C51 1.377(16) .
C51 C52 1.368(16) .
C52 C53 1.433(15) .
C54 C56 1.448(14) .
C54 C55 1.496(14) .
C56 C57 1.419(13) .
C56 C60 1.442(14) .
C57 C58 1.406(13) .
C58 C59 1.396(15) .
C59 C60 1.404(14) .
C61 C65 1.407(14) .
C61 C62 1.410(14) .
C62 C63 1.418(15) .
C63 C64 1.393(14) .
C64 C65 1.443(13) .
C65 C66 1.444(14) .
C66 C67 1.526(13) .
C68 C69 1.423(15) .
C69 C70 1.376(16) .
C70 C71 1.396(16) .
C71 C72 1.367(14) .
C73 C74 1.377(14) .
C74 C75 1.377(17) .
C75 C76 1.380(16) .
C76 C77 1.424(14) .
C78 C80 1.493(13) .
C78 C79 1.506(13) .
C80 C84 1.417(13) .
C80 C81 1.417(13) .
C81 C82 1.397(13) .
C82 C83 1.423(14) .
C83 C84 1.398(13) .
C85 C86 1.402(13) .
C85 C89 1.414(13) .
C86 C87 1.388(14) .
C87 C88 1.418(14) .
C88 C89 1.409(13) .
C89 C90 1.448(13) .
C90 C91 1.505(13) .
C92 C93 1.409(14) .
C93 C94 1.347(16) .
C94 C95 1.378(17) .
C95 C96 1.352(15) .
B1 F1 1.359(9) .
B1 F3 1.360(9) .
B1 F2 1.369(9) .
B1 F4 1.369(9) .
B2 F8 1.364(10) .
B2 F8' 1.374(12) .
B2 F7 1.372(10) .
B2 F6 1.384(10) .
B2 F5 1.378(9) .
B2 F6' 1.37(2) .
B2 F7' 1.383(16) .
F6' F7' 2.27(4) .
B3 F12 1.357(10) .
B3 F9 1.361(10) .
B3 F11 1.362(10) .
B3 F12' 1.367(11) .
B3 F11' 1.370(11) .
B3 F10 1.376(10) .
B3 F10' 1.385(11) .
Cu1 N1 1.921(8) .
Cu1 N7 1.949(9) .
Cu1 N3 2.079(8) .
Cu1 N9 2.130(8) .
Cu1 Cl1 2.443(3) 2_545
Cu2 N6 1.936(9) .
Cu2 N12 1.940(8) .
Cu2 N4 2.099(8) .
Cu2 N10 2.196(9) .
Cu2 Cl1 2.404(3) .
Fe1 C11 2.022(10) .
Fe1 C16 2.026(10) .
Fe1 C12 2.031(10) .
Fe1 C13 2.033(10) .
Fe1 C15 2.036(12) .
Fe1 C17 2.040(9) .
Fe1 C9 2.041(10) .
Fe1 C8 2.050(9) .
Fe1 C10 2.052(10) .
Fe1 C14 2.052(11) .
Fe2 C41 2.019(10) .
Fe2 C40 2.024(10) .
Fe2 C33 2.033(10) .
Fe2 C38 2.043(10) .
Fe2 C36 2.043(10) .
Fe2 C34 2.045(11) .
Fe2 C37 2.043(10) .
Fe2 C32 2.050(10) .
Fe2 C39 2.052(10) .
Fe2 C35 2.054(11) .
Cl1 Cu1 2.443(3) 2
N1 C1 1.323(12) .
N1 C5 1.331(12) .
N2 C5 1.345(13) .
N2 N3 1.394(10) .
N3 C6 1.291(12) .
N4 C18 1.300(12) .
N4 N5 1.372(10) .
N5 C20 1.366(13) .
N6 C20 1.319(13) .
N6 C24 1.368(13) .
N7 C29 1.336(12) .
N7 C25 1.359(13) .
N8 C29 1.369(12) .
N8 N9 1.393(10) .
N9 C30 1.308(11) .
N10 C42 1.291(12) .
N10 N11 1.367(10) .
N11 C44 1.367(12) .
N12 C44 1.331(12) .
N12 C48 1.352(12) .
C1 C2 1.373(14) .
C2 C3 1.373(15) .
C3 C4 1.370(15) .
C4 C5 1.403(14) .
C6 C8 1.464(13) .
C6 C7 1.522(13) .
C8 C12 1.428(13) .
C8 C9 1.434(13) .
C9 C10 1.421(13) .
C10 C11 1.393(13) .
C11 C12 1.410(14) .
C13 C14 1.401(13) .
C13 C17 1.433(13) .
C14 C15 1.411(15) .
C15 C16 1.405(14) .
C16 C17 1.412(13) .
C17 C18 1.468(13) .
C18 C19 1.494(13) .
C20 C21 1.406(15) .
C21 C22 1.348(17) .
C22 C23 1.367(17) .
C23 C24 1.371(15) .
C25 C26 1.389(14) .
C26 C27 1.383(15) .
C27 C28 1.361(15) .
C28 C29 1.393(14) .
C30 C32 1.462(13) .
C30 C31 1.483(13) .
C32 C36 1.410(13) .
C32 C33 1.441(13) .
C33 C34 1.407(14) .
C34 C35 1.409(15) .
C35 C36 1.432(14) .
C37 C38 1.407(14) .
C37 C41 1.415(13) .
C38 C39 1.393(13) .
C39 C40 1.409(13) .
C40 C41 1.432(13) .
C41 C42 1.488(13) .
C42 C43 1.516(13) .
C44 C45 1.410(14) .
C45 C46 1.341(15) .
C46 C47 1.370(15) .
C47 C48 1.386(14) .
B4 F15 1.358(9) .
B4 F16 1.360(9) .
B4 F14 1.369(9) .
B4 F13 1.370(9) .
B5 F17 1.358(9) .
B5 F19' 1.362(10) .
B5 F20 1.366(10) .
B5 F18' 1.369(11) .
B5 F18 1.374(10) .
B5 F19 1.387(10) .
B5 F20' 1.395(11) .
B6 F24' 1.363(10) .
B6 F21 1.366(9) .
B6 F23' 1.367(10) .
B6 F23 1.367(10) .
B6 F22 1.368(10) .
B6 F22' 1.371(10) .
B6 F24 1.378(10) .
